data_7120790
loop_
_publ_author_name
'Sekiguchi, Yoshiya'
'Kuriyama, Shogo'
'Eizawa, Aya'
'Arashiba, Kazuya'
'Nakajima, Kazunari'
'Nishibayashi, Yoshiaki'

_publ_section_title
;
 Synthesis and reactivity of iron--dinitrogen complexes bearing anionic
 methyl- and phenyl-substituted pyrrole-based PNP-type pincer ligands
 toward catalytic nitrogen fixation
;
_journal_name_full 'Chem. Commun.'
_journal_paper_doi 10.1039/C7CC06987A
_journal_year 2017
_chemical_formula_moiety 'C54 H55 B F24 Fe N3 P2'
_chemical_formula_sum 'C54 H55 B F24 Fe N3 P2'
_chemical_formula_weight 1330.61
_space_group_crystal_system triclinic
_space_group_IT_number 2
_space_group_name_Hall '-P 1'
_space_group_name_H-M_alt 'P -1'
_symmetry_space_group_name_Hall '-P 1'
_symmetry_space_group_name_H-M 'P -1'
_atom_sites_solution_hydrogens geom
_atom_sites_solution_primary direct
_atom_sites_solution_secondary difmap
_audit_update_record
;
2017-09-02 deposited with the CCDC.
2017-10-16 downloaded from the CCDC.
;
_cell_angle_alpha 87.436(6)
_cell_angle_beta 73.611(5)
_cell_angle_gamma 88.777(6)
_cell_formula_units_Z 2
_cell_length_a 12.2583(15)
_cell_length_b 12.4893(14)
_cell_length_c 21.819(3)
_cell_measurement_reflns_used 13530
_cell_measurement_temperature 173
_cell_measurement_theta_max 27.56
_cell_measurement_theta_min 1.73
_cell_volume 3201.4(7)
_computing_cell_refinement 'RAPID AUTO'
_computing_data_collection 'RAPID AUTO (Rigaku, ????)'
_computing_data_reduction 'RAPID AUTO'
_computing_molecular_graphics 'CrystalStructure 4.2.2'
_computing_publication_material 'CrystalStructure 4.2.2 (Rigaku, 2016)'
_computing_structure_refinement 'SHELXL Version 2016/6 (Sheldrick, 2008)'
_computing_structure_solution 'SHELXS Version 2013/1 (Sheldrick, 2008)'
_diffrn_ambient_temperature 173
_diffrn_detector_area_resol_mean 10.000
_diffrn_measured_fraction_theta_full 0.976
_diffrn_measured_fraction_theta_max 0.970
_diffrn_measurement_device_type 'Rigaku R-AXIS RAPID'
_diffrn_measurement_method \w
_diffrn_radiation_type 'Mo K\a'
_diffrn_radiation_wavelength 0.71075
_diffrn_reflns_av_R_equivalents 0.1686
_diffrn_reflns_Laue_measured_fraction_full 0.976
_diffrn_reflns_Laue_measured_fraction_max 0.970
_diffrn_reflns_limit_h_max 14
_diffrn_reflns_limit_h_min -15
_diffrn_reflns_limit_k_max 16
_diffrn_reflns_limit_k_min -16
_diffrn_reflns_limit_l_max 28
_diffrn_reflns_limit_l_min -28
_diffrn_reflns_number 28949
_diffrn_reflns_point_group_measured_fraction_full 0.976
_diffrn_reflns_point_group_measured_fraction_max 0.970
_diffrn_reflns_theta_full 25.242
_diffrn_reflns_theta_max 27.480
_diffrn_reflns_theta_min 2.591
_diffrn_standards_number 0
_exptl_absorpt_coefficient_mu 0.391
_exptl_absorpt_correction_T_max 0.981
_exptl_absorpt_correction_T_min 0.089
_exptl_absorpt_correction_type multi-scan
_exptl_absorpt_process_details 'ABSCOR (Rigaku, 1995)'
_exptl_crystal_colour green
_exptl_crystal_density_diffrn 1.380
_exptl_crystal_density_method 'not measured'
_exptl_crystal_description platelet
_exptl_crystal_F_000 1354.00
_exptl_crystal_size_max 0.250
_exptl_crystal_size_mid 0.100
_exptl_crystal_size_min 0.050
_refine_diff_density_max 0.69
_refine_diff_density_min -0.36
_refine_ls_extinction_method none
_refine_ls_goodness_of_fit_ref 1.001
_refine_ls_hydrogen_treatment constr
_refine_ls_number_parameters 776
_refine_ls_number_reflns 14219
_refine_ls_number_restraints 0
_refine_ls_R_factor_all 0.2876
_refine_ls_R_factor_gt 0.1199
_refine_ls_shift/su_max 0.000
_refine_ls_structure_factor_coef Fsqd
_refine_ls_weighting_details 'w = 1/[\s^2^(Fo^2^)+9.7000P] where P=(Fo^2^+2Fc^2^)/3'
_refine_ls_weighting_scheme calc
_refine_ls_wR_factor_gt 0.1878
_refine_ls_wR_factor_ref 0.2333
_reflns_Friedel_coverage 0.000
_reflns_number_gt 4665
_reflns_number_total 14219
_reflns_threshold_expression F^2^>2.0\s(F^2^)
_cod_data_source_file c7cc06987a2.cif
_cod_data_source_block 20170623FePNPN2BArF4
_cod_original_cell_volume 3201.3(7)
_cod_database_code 7120790
_platon_squeeze_void_probe_radius 1.20

loop_
_space_group_symop_id
_space_group_symop_operation_xyz
1 +X,+Y,+Z
2 -X,-Y,-Z

loop_
_atom_site_label
_atom_site_type_symbol
_atom_site_fract_x
_atom_site_fract_y
_atom_site_fract_z
_atom_site_U_iso_or_equiv
_atom_site_adp_type
_atom_site_occupancy
_atom_site_site_symmetry_order
_atom_site_calc_flag
_atom_site_refinement_flags_posn
_atom_site_refinement_flags_adp
_atom_site_refinement_flags_occupancy
Fe1 Fe 0.34004(11) 0.27795(9) 0.27455(5) 0.0523(4) Uani 1 1 d . . .
P1 P 0.3097(2) 0.32501(18) 0.17925(10) 0.0624(7) Uani 1 1 d . . .
P2 P 0.34509(19) 0.19723(15) 0.36852(9) 0.0454(5) Uani 1 1 d . . .
F1 F 1.0982(8) 0.7563(6) 0.4079(5) 0.188(5) Uani 1 1 d . . .
F2 F 1.1846(6) 0.6441(11) 0.3538(4) 0.224(6) Uani 1 1 d . . .
F3 F 1.1026(6) 0.6091(6) 0.4433(4) 0.149(3) Uani 1 1 d . . .
F4 F 0.8010(5) 0.3697(4) 0.4427(3) 0.0956(19) Uani 1 1 d . . .
F5 F 0.6595(5) 0.4401(4) 0.4181(3) 0.0863(17) Uani 1 1 d . . .
F6 F 0.7852(5) 0.3585(4) 0.3488(3) 0.0889(17) Uani 1 1 d . . .
F7 F 0.8856(8) 0.4418(6) 0.0825(3) 0.142(3) Uani 1 1 d . . .
F8 F 0.7374(12) 0.5746(9) 0.0804(6) 0.120(4) Uiso 0.6 1 d . . P
F9 F 0.8809(10) 0.5563(7) 0.0095(5) 0.084(3) Uiso 0.6 1 d . . P
F10 F 1.1956(7) 0.8608(8) 0.0900(4) 0.181(4) Uani 1 1 d . . .
F11 F 1.2463(7) 0.7062(7) 0.0717(5) 0.185(4) Uani 1 1 d . . .
F12 F 1.1871(8) 0.7925(8) 0.0078(3) 0.183(4) Uani 1 1 d . . .
F13 F 0.7973(8) 1.1467(5) 0.1456(3) 0.147(3) Uani 1 1 d . . .
F14 F 0.9642(8) 1.1853(7) 0.1422(4) 0.159(3) Uani 1 1 d . . .
F15 F 0.8321(8) 1.2671(5) 0.2007(3) 0.162(3) Uani 1 1 d . . .
F16 F 0.9486(5) 1.1726(4) 0.3956(3) 0.0963(19) Uani 1 1 d . . .
F17 F 0.9438(5) 1.0123(4) 0.4277(2) 0.0829(16) Uani 1 1 d . . .
F18 F 0.7912(6) 1.1012(5) 0.4431(3) 0.109(2) Uani 1 1 d . . .
F19 F 0.5112(7) 0.7686(7) 0.1352(3) 0.152(3) Uani 1 1 d . . .
F20 F 0.3475(6) 0.7808(5) 0.2029(3) 0.113(2) Uani 1 1 d . . .
F21 F 0.4482(6) 0.9179(6) 0.1740(3) 0.123(2) Uani 1 1 d . . .
F22 F 0.3163(6) 0.7925(5) 0.4304(3) 0.110(2) Uani 1 1 d . . .
F23 F 0.3831(7) 0.6403(5) 0.4290(3) 0.144(3) Uani 1 1 d . . .
F24 F 0.4562(5) 0.7660(5) 0.4634(2) 0.105(2) Uani 1 1 d . . .
F25 F 0.7408(16) 0.4858(12) 0.1248(8) 0.100(5) Uiso 0.4 1 d . . P
F26 F 0.8165(17) 0.5402(12) 0.0345(9) 0.092(5) Uiso 0.4 1 d . . P
N1 N 0.2590(5) 0.1500(5) 0.2674(3) 0.0472(17) Uani 1 1 d . . .
N2 N 0.4169(8) 0.3940(6) 0.2796(3) 0.079(2) Uani 1 1 d . . .
N3 N 0.4711(9) 0.4667(7) 0.2817(4) 0.108(3) Uani 1 1 d . . .
C1 C 0.2546(8) 0.1974(6) 0.1580(4) 0.068(3) Uani 1 1 d . . .
H1A H 0.184185 0.211425 0.145083 0.082 Uiso 1 1 calc R U .
H1B H 0.311834 0.164636 0.122092 0.082 Uiso 1 1 calc R U .
C2 C 0.2306(7) 0.1241(7) 0.2169(4) 0.054(2) Uani 1 1 d . . .
C3 C 0.1772(7) 0.0208(6) 0.2256(4) 0.059(2) Uani 1 1 d . . .
H3A H 0.221944 -0.030587 0.194781 0.071 Uiso 1 1 calc R U .
H3B H 0.098953 0.026078 0.221375 0.071 Uiso 1 1 calc R U .
C4 C 0.1772(7) -0.0095(6) 0.2905(4) 0.060(2) Uani 1 1 d . . .
H4 H 0.146705 -0.073709 0.313311 0.072 Uiso 1 1 calc R U .
C5 C 0.2267(7) 0.0674(5) 0.3128(4) 0.048(2) Uani 1 1 d . . .
C6 C 0.2437(8) 0.0838(6) 0.3773(4) 0.064(2) Uani 1 1 d . . .
H6A H 0.275083 0.017768 0.392955 0.077 Uiso 1 1 calc R U .
H6B H 0.170158 0.101102 0.408509 0.077 Uiso 1 1 calc R U .
C7 C 0.4337(11) 0.3559(10) 0.1099(4) 0.094(4) Uani 1 1 d . . .
C8 C 0.5280(10) 0.2822(11) 0.1178(5) 0.124(5) Uani 1 1 d . . .
H8A H 0.535110 0.286420 0.161286 0.149 Uiso 1 1 calc R U .
H8B H 0.599637 0.303730 0.086850 0.149 Uiso 1 1 calc R U .
H8C H 0.510468 0.208415 0.110597 0.149 Uiso 1 1 calc R U .
C9 C 0.4091(11) 0.3443(10) 0.0450(4) 0.117(4) Uani 1 1 d . . .
H9A H 0.384507 0.270960 0.042172 0.141 Uiso 1 1 calc R U .
H9B H 0.478232 0.359516 0.010320 0.141 Uiso 1 1 calc R U .
H9C H 0.348847 0.394920 0.041422 0.141 Uiso 1 1 calc R U .
C10 C 0.4670(11) 0.4714(11) 0.1117(5) 0.124(5) Uani 1 1 d . . .
H10A H 0.519318 0.493637 0.070318 0.148 Uiso 1 1 calc R U .
H10B H 0.504430 0.478440 0.145445 0.148 Uiso 1 1 calc R U .
H10C H 0.398756 0.517092 0.120342 0.148 Uiso 1 1 calc R U .
C11 C 0.1853(10) 0.4211(7) 0.1889(5) 0.081(3) Uani 1 1 d . . .
C12 C 0.0886(9) 0.3691(8) 0.2421(5) 0.094(3) Uani 1 1 d . . .
H12A H 0.019134 0.412477 0.247582 0.113 Uiso 1 1 calc R U .
H12B H 0.109753 0.364966 0.282183 0.113 Uiso 1 1 calc R U .
H12C H 0.075141 0.296812 0.230258 0.113 Uiso 1 1 calc R U .
C13 C 0.1508(10) 0.4397(8) 0.1269(5) 0.103(4) Uani 1 1 d . . .
H13A H 0.207400 0.484956 0.096640 0.124 Uiso 1 1 calc R U .
H13B H 0.076276 0.475388 0.136322 0.124 Uiso 1 1 calc R U .
H13C H 0.146749 0.370672 0.108017 0.124 Uiso 1 1 calc R U .
C14 C 0.2152(12) 0.5250(8) 0.2123(6) 0.121(5) Uani 1 1 d . . .
H14A H 0.248820 0.510124 0.247623 0.145 Uiso 1 1 calc R U .
H14B H 0.146282 0.568844 0.227280 0.145 Uiso 1 1 calc R U .
H14C H 0.269986 0.563816 0.177314 0.145 Uiso 1 1 calc R U .
C15 C 0.4818(7) 0.1280(6) 0.3652(4) 0.055(2) Uani 1 1 d . . .
C16 C 0.4851(8) 0.0580(7) 0.4223(4) 0.074(3) Uani 1 1 d . . .
H16A H 0.553940 0.013254 0.411662 0.089 Uiso 1 1 calc R U .
H16B H 0.417899 0.012145 0.434631 0.089 Uiso 1 1 calc R U .
H16C H 0.485505 0.103023 0.457874 0.089 Uiso 1 1 calc R U .
C17 C 0.5115(8) 0.0641(7) 0.3043(4) 0.070(3) Uani 1 1 d . . .
H17A H 0.454419 0.008502 0.308330 0.084 Uiso 1 1 calc R U .
H17B H 0.586590 0.030485 0.298231 0.084 Uiso 1 1 calc R U .
H17C H 0.512533 0.112369 0.267526 0.084 Uiso 1 1 calc R U .
C18 C 0.5790(8) 0.2150(8) 0.3543(5) 0.093(3) Uani 1 1 d . . .
H18A H 0.652900 0.178832 0.347480 0.111 Uiso 1 1 calc R U .
H18B H 0.564501 0.258639 0.392106 0.111 Uiso 1 1 calc R U .
H18C H 0.579324 0.261266 0.316796 0.111 Uiso 1 1 calc R U .
C19 C 0.2822(7) 0.2747(6) 0.4419(4) 0.053(2) Uani 1 1 d . . .
C20 C 0.2524(9) 0.2025(7) 0.5029(4) 0.070(3) Uani 1 1 d . . .
H20A H 0.200409 0.146306 0.498937 0.084 Uiso 1 1 calc R U .
H20B H 0.215633 0.245482 0.539674 0.084 Uiso 1 1 calc R U .
H20C H 0.321989 0.169464 0.508974 0.084 Uiso 1 1 calc R U .
C21 C 0.1778(9) 0.3282(7) 0.4324(4) 0.083(3) Uani 1 1 d . . .
H21A H 0.139156 0.367301 0.470535 0.099 Uiso 1 1 calc R U .
H21B H 0.126683 0.273942 0.425125 0.099 Uiso 1 1 calc R U .
H21C H 0.199048 0.378400 0.395230 0.099 Uiso 1 1 calc R U .
C22 C 0.3658(9) 0.3601(7) 0.4475(4) 0.079(3) Uani 1 1 d . . .
H22A H 0.327033 0.410366 0.480040 0.094 Uiso 1 1 calc R U .
H22B H 0.394485 0.399066 0.406230 0.094 Uiso 1 1 calc R U .
H22C H 0.429476 0.325739 0.459834 0.094 Uiso 1 1 calc R U .
C23 C 0.8582(6) 0.6934(5) 0.3142(3) 0.0380(18) Uani 1 1 d . . .
C24 C 0.9538(6) 0.7070(6) 0.3330(3) 0.0429(19) Uani 1 1 d . . .
H24 H 0.996840 0.769958 0.317771 0.051 Uiso 1 1 calc R U .
C25 C 0.9915(7) 0.6378(6) 0.3714(3) 0.046(2) Uani 1 1 d . . .
C26 C 0.9339(7) 0.5436(5) 0.3941(3) 0.045(2) Uani 1 1 d . . .
H26 H 0.959706 0.493362 0.421038 0.054 Uiso 1 1 calc R U .
C27 C 0.8351(7) 0.5259(5) 0.3754(3) 0.0421(19) Uani 1 1 d . . .
C28 C 0.7990(7) 0.5977(6) 0.3361(3) 0.0444(19) Uani 1 1 d . . .
H28 H 0.733043 0.582784 0.323480 0.053 Uiso 1 1 calc R U .
C29 C 1.0931(8) 0.6588(7) 0.3945(5) 0.058(2) Uani 1 1 d . . .
C30 C 0.7710(9) 0.4257(6) 0.3972(5) 0.062(2) Uani 1 1 d . . .
C31 C 0.8836(8) 0.7382(6) 0.1934(3) 0.048(2) Uani 1 1 d . . .
C32 C 0.8363(8) 0.6575(6) 0.1657(4) 0.060(2) Uani 1 1 d . . .
H32 H 0.764013 0.629296 0.188091 0.072 Uiso 1 1 calc R U .
C33 C 0.8909(10) 0.6201(8) 0.1086(5) 0.075(3) Uani 1 1 d . . .
C34 C 0.9991(12) 0.6647(9) 0.0743(4) 0.091(4) Uani 1 1 d . . .
H34 H 1.036550 0.642867 0.032398 0.109 Uiso 1 1 calc R U .
C35 C 1.0471(9) 0.7375(7) 0.1020(4) 0.062(3) Uani 1 1 d . . .
C36 C 0.9890(8) 0.7762(6) 0.1592(4) 0.059(2) Uani 1 1 d . . .
H36 H 1.022061 0.831403 0.176432 0.071 Uiso 1 1 calc R U .
C37 C 0.8340(14) 0.5313(13) 0.0834(7) 0.118(5) Uani 1 1 d . . .
C38 C 1.1689(14) 0.7762(10) 0.0706(6) 0.114(5) Uani 1 1 d . . .
C39 C 0.8447(7) 0.9049(6) 0.2746(3) 0.047(2) Uani 1 1 d . . .
C40 C 0.8444(7) 0.9832(6) 0.2263(4) 0.052(2) Uani 1 1 d . . .
H40 H 0.833973 0.961439 0.187208 0.063 Uiso 1 1 calc R U .
C41 C 0.8590(7) 1.0922(6) 0.2340(4) 0.054(2) Uani 1 1 d . . .
C42 C 0.8779(7) 1.1245(6) 0.2890(4) 0.055(2) Uani 1 1 d . . .
H42 H 0.892020 1.197831 0.293335 0.066 Uiso 1 1 calc R U .
C43 C 0.8764(7) 1.0504(6) 0.3388(4) 0.053(2) Uani 1 1 d . . .
C44 C 0.8562(7) 0.9416(5) 0.3307(3) 0.046(2) Uani 1 1 d . . .
H44 H 0.850282 0.891737 0.365609 0.056 Uiso 1 1 calc R U .
C45 C 0.8589(12) 1.1680(8) 0.1817(5) 0.083(3) Uani 1 1 d . . .
C46 C 0.8902(9) 1.0844(6) 0.3993(4) 0.056(2) Uani 1 1 d . . .
C47 C 0.6759(7) 0.7771(5) 0.2780(4) 0.0411(19) Uani 1 1 d . . .
C48 C 0.6233(8) 0.7946(6) 0.2319(4) 0.051(2) Uani 1 1 d . . .
H48 H 0.669166 0.808403 0.189361 0.061 Uiso 1 1 calc R U .
C49 C 0.5059(9) 0.7937(6) 0.2428(4) 0.056(2) Uani 1 1 d . . .
C50 C 0.4394(8) 0.7750(6) 0.3021(4) 0.053(2) Uani 1 1 d . . .
H50 H 0.359305 0.772038 0.309381 0.064 Uiso 1 1 calc R U .
C51 C 0.4841(8) 0.7599(6) 0.3526(4) 0.048(2) Uani 1 1 d . . .
C52 C 0.6019(8) 0.7621(5) 0.3397(3) 0.046(2) Uani 1 1 d . . .
H52 H 0.633897 0.752946 0.374492 0.055 Uiso 1 1 calc R U .
C53 C 0.4585(11) 0.8153(10) 0.1881(5) 0.084(3) Uani 1 1 d . . .
C54 C 0.4141(9) 0.7379(8) 0.4173(5) 0.068(3) Uani 1 1 d . . .
B1 B 0.8151(9) 0.7790(6) 0.2651(4) 0.048(2) Uani 1 1 d . . .

loop_
_atom_site_aniso_label
_atom_site_aniso_U_11
_atom_site_aniso_U_22
_atom_site_aniso_U_33
_atom_site_aniso_U_23
_atom_site_aniso_U_13
_atom_site_aniso_U_12
Fe1 0.0628(10) 0.0494(7) 0.0438(7) 0.0060(5) -0.0137(6) -0.0126(6)
P1 0.070(2) 0.0679(15) 0.0465(13) 0.0128(11) -0.0136(13) -0.0147(13)
P2 0.0494(16) 0.0398(11) 0.0449(12) 0.0032(9) -0.0103(11) -0.0060(10)
F1 0.201(9) 0.104(5) 0.355(13) -0.035(6) -0.228(10) -0.004(5)
F2 0.042(5) 0.485(18) 0.148(7) -0.148(9) -0.006(5) -0.040(7)
F3 0.143(7) 0.179(7) 0.168(7) 0.092(6) -0.123(6) -0.069(5)
F4 0.112(5) 0.064(3) 0.114(5) 0.039(3) -0.042(4) -0.026(3)
F5 0.057(4) 0.060(3) 0.120(5) -0.003(3) 0.013(3) -0.023(3)
F6 0.098(5) 0.060(3) 0.100(4) -0.024(3) -0.009(3) -0.022(3)
F7 0.201(10) 0.101(5) 0.142(6) -0.022(5) -0.074(6) -0.040(6)
F10 0.151(8) 0.178(8) 0.150(7) -0.067(6) 0.076(5) -0.074(6)
F11 0.086(7) 0.144(7) 0.265(11) 0.089(7) 0.036(6) 0.007(5)
F12 0.160(9) 0.287(11) 0.067(5) 0.022(6) 0.023(5) -0.057(8)
F13 0.230(9) 0.113(5) 0.141(6) 0.075(4) -0.128(7) -0.059(5)
F14 0.132(8) 0.184(8) 0.139(6) 0.097(6) -0.017(6) -0.046(6)
F15 0.249(11) 0.084(5) 0.134(6) 0.035(4) -0.034(6) 0.047(5)
F16 0.134(6) 0.064(3) 0.106(4) -0.011(3) -0.055(4) -0.018(3)
F17 0.113(5) 0.076(3) 0.069(3) -0.009(3) -0.039(3) -0.005(3)
F18 0.087(5) 0.158(6) 0.076(4) -0.062(4) -0.005(4) 0.006(4)
F19 0.143(7) 0.257(9) 0.079(4) -0.069(5) -0.066(5) 0.086(6)
F20 0.094(6) 0.138(5) 0.129(5) -0.013(4) -0.065(5) 0.002(4)
F21 0.155(7) 0.116(5) 0.123(5) 0.015(4) -0.083(5) 0.024(5)
F22 0.081(5) 0.154(6) 0.084(4) -0.023(4) -0.004(4) 0.018(4)
F23 0.189(8) 0.083(4) 0.109(5) 0.011(4) 0.044(5) -0.054(5)
F24 0.089(5) 0.170(6) 0.055(3) 0.005(3) -0.019(3) -0.019(4)
N1 0.049(5) 0.050(4) 0.048(4) -0.007(3) -0.022(4) 0.003(3)
N2 0.114(8) 0.071(5) 0.058(5) 0.020(4) -0.036(5) -0.015(5)
N3 0.143(10) 0.069(6) 0.122(8) 0.018(5) -0.054(7) -0.057(6)
C1 0.083(8) 0.071(6) 0.052(5) 0.009(4) -0.023(5) -0.007(5)
C2 0.044(6) 0.062(5) 0.054(5) -0.006(4) -0.013(5) 0.012(4)
C3 0.046(6) 0.060(5) 0.079(6) -0.021(5) -0.028(5) 0.001(4)
C4 0.055(7) 0.048(5) 0.082(6) 0.011(4) -0.031(5) -0.010(4)
C5 0.068(7) 0.031(4) 0.048(5) 0.007(4) -0.024(5) -0.005(4)
C6 0.069(7) 0.051(5) 0.069(6) 0.018(4) -0.015(5) -0.029(5)
C7 0.104(11) 0.120(9) 0.054(6) 0.020(6) -0.017(6) -0.034(8)
C8 0.065(9) 0.220(14) 0.066(7) 0.017(8) 0.011(6) 0.022(10)
C9 0.128(12) 0.163(11) 0.052(6) 0.026(7) -0.013(7) -0.043(9)
C10 0.105(11) 0.171(13) 0.087(8) 0.024(8) -0.014(8) -0.054(9)
C11 0.113(10) 0.064(6) 0.079(7) 0.012(5) -0.050(7) -0.003(6)
C12 0.078(9) 0.098(8) 0.101(8) -0.002(7) -0.016(7) 0.005(7)
C13 0.120(11) 0.098(8) 0.106(8) 0.016(6) -0.060(8) 0.017(7)
C14 0.165(14) 0.065(7) 0.155(11) -0.019(7) -0.082(10) 0.030(8)
C15 0.049(6) 0.048(5) 0.069(6) -0.008(4) -0.017(5) -0.006(4)
C16 0.076(8) 0.073(6) 0.078(7) -0.003(5) -0.028(6) 0.016(5)
C17 0.058(7) 0.067(6) 0.084(7) -0.023(5) -0.019(5) 0.012(5)
C18 0.054(8) 0.125(9) 0.108(8) -0.037(7) -0.032(6) 0.011(6)
C19 0.054(6) 0.050(5) 0.054(5) 0.000(4) -0.013(5) 0.004(4)
C20 0.094(8) 0.071(6) 0.046(5) 0.001(4) -0.023(5) -0.002(5)
C21 0.081(9) 0.084(7) 0.065(6) 0.002(5) 0.006(6) 0.031(6)
C22 0.113(9) 0.060(6) 0.055(6) -0.019(4) -0.008(6) -0.012(6)
C23 0.038(5) 0.037(4) 0.036(4) -0.011(3) -0.005(4) -0.002(3)
C24 0.032(5) 0.044(4) 0.050(5) 0.002(4) -0.007(4) -0.006(4)
C25 0.050(6) 0.045(5) 0.047(5) -0.008(4) -0.016(4) 0.002(4)
C26 0.059(6) 0.032(4) 0.049(5) -0.001(3) -0.022(4) 0.005(4)
C27 0.042(5) 0.033(4) 0.047(4) -0.002(3) -0.005(4) -0.014(4)
C28 0.043(6) 0.050(5) 0.047(5) -0.006(4) -0.023(4) 0.001(4)
C29 0.041(7) 0.063(6) 0.072(7) -0.002(5) -0.020(5) -0.010(5)
C30 0.053(7) 0.035(5) 0.092(7) 0.000(5) -0.011(6) -0.009(4)
C31 0.062(7) 0.054(5) 0.027(4) 0.001(4) -0.013(4) 0.000(4)
C32 0.073(7) 0.067(6) 0.045(5) -0.020(4) -0.024(5) 0.025(5)
C33 0.088(9) 0.077(7) 0.068(7) -0.021(6) -0.033(7) 0.023(6)
C34 0.119(11) 0.112(9) 0.038(5) -0.019(6) -0.019(7) 0.078(8)
C35 0.091(9) 0.066(6) 0.028(4) -0.011(4) -0.014(5) 0.017(5)
C36 0.070(7) 0.060(5) 0.049(5) 0.006(4) -0.020(5) -0.002(5)
C37 0.145(15) 0.138(12) 0.093(10) -0.069(9) -0.061(11) 0.029(12)
C38 0.140(14) 0.058(7) 0.082(9) -0.005(6) 0.070(8) 0.006(8)
C39 0.050(6) 0.048(4) 0.043(5) -0.001(4) -0.014(4) -0.008(4)
C40 0.067(7) 0.050(5) 0.042(5) 0.001(4) -0.020(5) -0.003(4)
C41 0.052(6) 0.054(5) 0.048(5) 0.016(4) -0.004(4) 0.003(4)
C42 0.050(6) 0.037(4) 0.073(6) -0.003(4) -0.007(5) -0.004(4)
C43 0.051(6) 0.052(5) 0.058(5) -0.005(4) -0.015(5) 0.004(4)
C44 0.057(6) 0.037(4) 0.041(4) 0.005(3) -0.010(4) -0.005(4)
C45 0.104(11) 0.053(6) 0.082(8) 0.009(5) -0.012(8) 0.011(6)
C46 0.066(7) 0.040(5) 0.067(6) -0.006(4) -0.027(6) -0.002(5)
C47 0.054(6) 0.025(4) 0.049(5) -0.001(3) -0.022(4) -0.007(3)
C48 0.055(7) 0.053(5) 0.043(5) -0.015(4) -0.011(5) 0.008(4)
C49 0.070(8) 0.056(5) 0.044(5) -0.012(4) -0.017(5) 0.012(5)
C50 0.052(6) 0.057(5) 0.054(5) -0.011(4) -0.017(5) -0.012(4)
C51 0.046(6) 0.044(5) 0.051(5) -0.007(4) -0.007(5) 0.000(4)
C52 0.064(7) 0.035(4) 0.038(4) -0.002(3) -0.016(4) 0.000(4)
C53 0.088(10) 0.101(9) 0.074(7) -0.016(6) -0.042(7) 0.026(7)
C54 0.060(8) 0.078(7) 0.066(7) 0.000(5) -0.018(6) 0.003(6)
B1 0.062(8) 0.039(5) 0.043(5) -0.004(4) -0.013(5) -0.007(5)

loop_
_atom_type_symbol
_atom_type_description
_atom_type_scat_dispersion_real
_atom_type_scat_dispersion_imag
_atom_type_scat_source
C C 0.0033 0.0016
;
International Tables for Crystallography
(Vol. C, Tables 4.2.6.8 and 6.1.1.4)
;
H H 0.0000 0.0000
;
International Tables for Crystallography
(Vol. C, Table 6.1.1.4)
;
B B 0.0013 0.0007
;
International Tables for Crystallography
(Vol. C, Tables 4.2.6.8 and 6.1.1.4)
;
F F 0.0171 0.0103
;
International Tables for Crystallography
(Vol. C, Tables 4.2.6.8 and 6.1.1.4)
;
Fe Fe 0.3463 0.8444
;
International Tables for Crystallography
(Vol. C, Tables 4.2.6.8 and 6.1.1.4)
;
N N 0.0061 0.0033
;
International Tables for Crystallography
(Vol. C, Tables 4.2.6.8 and 6.1.1.4)
;
P P 0.1023 0.0942
;
International Tables for Crystallography
(Vol. C, Tables 4.2.6.8 and 6.1.1.4)
;

loop_
_geom_angle_atom_site_label_1
_geom_angle_atom_site_label_2
_geom_angle_atom_site_label_3
_geom_angle
N2 Fe1 N1 178.6(4)
N2 Fe1 P2 97.5(2)
N1 Fe1 P2 83.04(18)
N2 Fe1 P1 96.1(2)
N1 Fe1 P1 83.43(19)
P2 Fe1 P1 166.43(9)
C7 P1 C1 103.5(5)
C7 P1 C11 115.1(5)
C1 P1 C11 103.5(4)
C7 P1 Fe1 118.8(4)
C1 P1 Fe1 101.8(3)
C11 P1 Fe1 111.5(3)
C15 P2 C19 115.4(4)
C15 P2 C6 103.1(4)
C19 P2 C6 103.2(4)
C15 P2 Fe1 113.6(3)
C19 P2 Fe1 116.3(3)
C6 P2 Fe1 102.5(3)
F26 F8 C37 52.9(10)
F26 F8 F25 96.0(13)
C37 F8 F25 58.8(10)
F26 F9 C37 45.3(14)
C37 F25 F8 55.5(10)
F9 F26 C37 103(2)
F9 F26 F8 143(2)
C37 F26 F8 65.4(13)
C2 N1 C5 107.8(6)
C2 N1 Fe1 125.5(6)
C5 N1 Fe1 126.7(5)
N3 N2 Fe1 177.0(10)
C2 C1 P1 106.6(5)
C2 C1 H1A 110.4
P1 C1 H1A 110.4
C2 C1 H1B 110.4
P1 C1 H1B 110.4
H1A C1 H1B 108.6
N1 C2 C3 111.8(7)
N1 C2 C1 121.2(8)
C3 C2 C1 127.0(7)
C2 C3 C4 101.5(6)
C2 C3 H3A 111.5
C4 C3 H3A 111.5
C2 C3 H3B 111.5
C4 C3 H3B 111.5
H3A C3 H3B 109.3
C5 C4 C3 108.7(7)
C5 C4 H4 125.6
C3 C4 H4 125.6
C4 C5 N1 110.2(6)
C4 C5 C6 132.6(7)
N1 C5 C6 117.0(6)
C5 C6 P2 107.8(5)
C5 C6 H6A 110.1
P2 C6 H6A 110.1
C5 C6 H6B 110.1
P2 C6 H6B 110.1
H6A C6 H6B 108.5
C8 C7 C10 110.1(11)
C8 C7 C9 112.2(10)
C10 C7 C9 106.3(9)
C8 C7 P1 105.9(7)
C10 C7 P1 109.0(8)
C9 C7 P1 113.3(8)
C7 C8 H8A 109.5
C7 C8 H8B 109.5
H8A C8 H8B 109.5
C7 C8 H8C 109.5
H8A C8 H8C 109.5
H8B C8 H8C 109.5
C7 C9 H9A 109.5
C7 C9 H9B 109.5
H9A C9 H9B 109.5
C7 C9 H9C 109.5
H9A C9 H9C 109.5
H9B C9 H9C 109.5
C7 C10 H10A 109.5
C7 C10 H10B 109.5
H10A C10 H10B 109.5
C7 C10 H10C 109.5
H10A C10 H10C 109.5
H10B C10 H10C 109.5
C14 C11 C13 111.0(8)
C14 C11 C12 108.2(9)
C13 C11 C12 111.2(9)
C14 C11 P1 108.8(7)
C13 C11 P1 112.4(7)
C12 C11 P1 105.0(6)
C11 C12 H12A 109.5
C11 C12 H12B 109.5
H12A C12 H12B 109.5
C11 C12 H12C 109.5
H12A C12 H12C 109.5
H12B C12 H12C 109.5
C11 C13 H13A 109.5
C11 C13 H13B 109.5
H13A C13 H13B 109.5
C11 C13 H13C 109.5
H13A C13 H13C 109.5
H13B C13 H13C 109.5
C11 C14 H14A 109.5
C11 C14 H14B 109.5
H14A C14 H14B 109.5
C11 C14 H14C 109.5
H14A C14 H14C 109.5
H14B C14 H14C 109.5
C16 C15 C17 111.2(7)
C16 C15 C18 107.9(7)
C17 C15 C18 105.7(7)
C16 C15 P2 116.5(6)
C17 C15 P2 106.0(5)
C18 C15 P2 109.0(6)
C15 C16 H16A 109.5
C15 C16 H16B 109.5
H16A C16 H16B 109.5
C15 C16 H16C 109.5
H16A C16 H16C 109.5
H16B C16 H16C 109.5
C15 C17 H17A 109.5
C15 C17 H17B 109.5
H17A C17 H17B 109.5
C15 C17 H17C 109.5
H17A C17 H17C 109.5
H17B C17 H17C 109.5
C15 C18 H18A 109.5
C15 C18 H18B 109.5
H18A C18 H18B 109.5
C15 C18 H18C 109.5
H18A C18 H18C 109.5
H18B C18 H18C 109.5
C21 C19 C22 109.2(7)
C21 C19 C20 110.5(8)
C22 C19 C20 109.2(6)
C21 C19 P2 106.0(5)
C22 C19 P2 109.6(6)
C20 C19 P2 112.2(5)
C19 C20 H20A 109.5
C19 C20 H20B 109.5
H20A C20 H20B 109.5
C19 C20 H20C 109.5
H20A C20 H20C 109.5
H20B C20 H20C 109.5
C19 C21 H21A 109.5
C19 C21 H21B 109.5
H21A C21 H21B 109.5
C19 C21 H21C 109.5
H21A C21 H21C 109.5
H21B C21 H21C 109.5
C19 C22 H22A 109.5
C19 C22 H22B 109.5
H22A C22 H22B 109.5
C19 C22 H22C 109.5
H22A C22 H22C 109.5
H22B C22 H22C 109.5
C24 C23 C28 115.8(7)
C24 C23 B1 123.7(7)
C28 C23 B1 120.4(6)
C25 C24 C23 124.6(7)
C25 C24 H24 117.7
C23 C24 H24 117.7
C24 C25 C26 120.5(7)
C24 C25 C29 123.1(7)
C26 C25 C29 116.3(7)
C25 C26 C27 116.7(6)
C25 C26 H26 121.7
C27 C26 H26 121.7
C28 C27 C26 121.4(6)
C28 C27 C30 119.3(7)
C26 C27 C30 119.2(7)
C27 C28 C23 120.9(7)
C27 C28 H28 119.6
C23 C28 H28 119.6
F2 C29 F3 104.8(10)
F2 C29 F1 103.2(10)
F3 C29 F1 103.0(8)
F2 C29 C25 113.4(8)
F3 C29 C25 118.7(8)
F1 C29 C25 112.2(8)
F4 C30 F5 106.5(8)
F4 C30 F6 105.4(7)
F5 C30 F6 104.3(7)
F4 C30 C27 114.8(8)
F5 C30 C27 113.9(7)
F6 C30 C27 111.1(8)
C36 C31 C32 117.1(7)
C36 C31 B1 123.1(7)
C32 C31 B1 119.8(8)
C33 C32 C31 121.5(10)
C33 C32 H32 119.2
C31 C32 H32 119.2
C32 C33 C34 118.9(9)
C32 C33 C37 117.6(12)
C34 C33 C37 123.5(11)
C35 C34 C33 119.7(9)
C35 C34 H34 120.2
C33 C34 H34 120.2
C34 C35 C36 120.1(10)
C34 C35 C38 121.1(10)
C36 C35 C38 118.7(9)
C35 C36 C31 122.4(8)
C35 C36 H36 118.8
C31 C36 H36 118.8
F26 C37 F7 104.7(13)
F26 C37 F8 61.7(12)
F7 C37 F8 142.6(15)
F26 C37 F25 107.3(17)
F7 C37 F25 88.7(15)
F8 C37 F25 65.8(12)
F26 C37 C33 121.4(17)
F7 C37 C33 112.5(11)
F8 C37 C33 103.6(11)
F25 C37 C33 116.9(11)
F26 C37 F9 31.6(11)
F7 C37 F9 95.0(9)
F8 C37 F9 87.8(11)
F25 C37 F9 138.1(13)
C33 C37 F9 100.1(12)
F10 C38 F11 107.9(16)
F10 C38 F12 105.6(10)
F11 C38 F12 100.5(9)
F10 C38 C35 116.2(9)
F11 C38 C35 114.5(9)
F12 C38 C35 110.6(13)
C44 C39 C40 116.2(7)
C44 C39 B1 123.7(7)
C40 C39 B1 119.7(6)
C41 C40 C39 122.2(7)
C41 C40 H40 118.9
C39 C40 H40 118.9
C42 C41 C40 119.7(7)
C42 C41 C45 121.3(8)
C40 C41 C45 118.9(8)
C41 C42 C43 120.3(7)
C41 C42 H42 119.8
C43 C42 H42 119.8
C42 C43 C44 118.5(7)
C42 C43 C46 121.0(7)
C44 C43 C46 120.5(7)
C39 C44 C43 122.9(7)
C39 C44 H44 118.5
C43 C44 H44 118.5
F13 C45 F15 106.9(10)
F13 C45 F14 105.7(10)
F15 C45 F14 99.4(10)
F13 C45 C41 117.6(10)
F15 C45 C41 113.0(9)
F14 C45 C41 112.5(10)
F16 C46 F17 104.1(7)
F16 C46 F18 105.7(7)
F17 C46 F18 104.2(7)
F16 C46 C43 115.3(8)
F17 C46 C43 113.6(7)
F18 C46 C43 113.0(7)
C48 C47 C52 114.3(8)
C48 C47 B1 124.0(7)
C52 C47 B1 121.6(7)
C47 C48 C49 123.9(8)
C47 C48 H48 118.0
C49 C48 H48 118.0
C50 C49 C48 119.3(8)
C50 C49 C53 122.0(10)
C48 C49 C53 118.7(9)
C49 C50 C51 121.3(9)
C49 C50 H50 119.4
C51 C50 H50 119.4
C50 C51 C52 117.6(8)
C50 C51 C54 122.5(9)
C52 C51 C54 119.8(8)
C51 C52 C47 123.4(7)
C51 C52 H52 118.3
C47 C52 H52 118.3
F19 C53 F21 107.8(10)
F19 C53 F20 105.2(9)
F21 C53 F20 102.2(9)
F19 C53 C49 115.9(9)
F21 C53 C49 113.9(9)
F20 C53 C49 110.6(10)
F23 C54 F24 107.5(8)
F23 C54 F22 103.6(9)
F24 C54 F22 101.8(8)
F23 C54 C51 114.0(8)
F24 C54 C51 116.3(9)
F22 C54 C51 112.3(8)
C47 B1 C31 112.2(6)
C47 B1 C39 105.0(6)
C31 B1 C39 111.9(7)
C47 B1 C23 112.0(6)
C31 B1 C23 103.5(6)
C39 B1 C23 112.5(6)

loop_
_geom_bond_atom_site_label_1
_geom_bond_atom_site_label_2
_geom_bond_distance
Fe1 N2 1.770(9)
Fe1 N1 1.935(6)
Fe1 P2 2.260(2)
Fe1 P1 2.264(2)
P1 C7 1.851(11)
P1 C1 1.871(8)
P1 C11 1.890(11)
P2 C15 1.854(9)
P2 C19 1.872(8)
P2 C6 1.872(7)
F1 C29 1.272(9)
F2 C29 1.235(10)
F3 C29 1.241(9)
F4 C30 1.320(9)
F5 C30 1.325(10)
F6 C30 1.349(9)
F7 C37 1.271(14)
F8 F26 1.27(2)
F8 C37 1.308(17)
F8 F25 1.448(18)
F9 F26 0.845(19)
F9 C37 1.570(17)
F10 C38 1.239(12)
F11 C38 1.281(14)
F12 C38 1.334(13)
F13 C45 1.274(12)
F14 C45 1.351(13)
F15 C45 1.328(10)
F16 C46 1.313(9)
F17 C46 1.334(9)
F18 C46 1.335(10)
F19 C53 1.310(11)
F20 C53 1.381(12)
F21 C53 1.316(11)
F22 C54 1.332(10)
F23 C54 1.278(10)
F24 C54 1.315(9)
F25 C37 1.36(2)
F26 C37 1.146(17)
N1 C2 1.301(8)
N1 C5 1.382(9)
N2 N3 1.146(9)
C1 C2 1.507(10)
C1 H1A 0.9900
C1 H1B 0.9900
C2 C3 1.439(11)
C3 C4 1.449(10)
C3 H3A 0.9900
C3 H3B 0.9900
C4 C5 1.327(9)
C4 H4 0.9500
C5 C6 1.503(10)
C6 H6A 0.9900
C6 H6B 0.9900
C7 C8 1.505(15)
C7 C10 1.513(14)
C7 C9 1.541(12)
C8 H8A 0.9800
C8 H8B 0.9800
C8 H8C 0.9800
C9 H9A 0.9800
C9 H9B 0.9800
C9 H9C 0.9800
C10 H10A 0.9800
C10 H10B 0.9800
C10 H10C 0.9800
C11 C14 1.504(12)
C11 C13 1.536(11)
C11 C12 1.537(13)
C12 H12A 0.9800
C12 H12B 0.9800
C12 H12C 0.9800
C13 H13A 0.9800
C13 H13B 0.9800
C13 H13C 0.9800
C14 H14A 0.9800
C14 H14B 0.9800
C14 H14C 0.9800
C15 C16 1.499(10)
C15 C17 1.529(10)
C15 C18 1.590(12)
C16 H16A 0.9800
C16 H16B 0.9800
C16 H16C 0.9800
C17 H17A 0.9800
C17 H17B 0.9800
C17 H17C 0.9800
C18 H18A 0.9800
C18 H18B 0.9800
C18 H18C 0.9800
C19 C21 1.492(11)
C19 C22 1.527(11)
C19 C20 1.533(10)
C20 H20A 0.9800
C20 H20B 0.9800
C20 H20C 0.9800
C21 H21A 0.9800
C21 H21B 0.9800
C21 H21C 0.9800
C22 H22A 0.9800
C22 H22B 0.9800
C22 H22C 0.9800
C23 C24 1.362(9)
C23 C28 1.404(9)
C23 B1 1.662(11)
C24 C25 1.341(9)
C24 H24 0.9500
C25 C26 1.383(10)
C25 C29 1.502(11)
C26 C27 1.407(10)
C26 H26 0.9500
C27 C28 1.364(9)
C27 C30 1.479(10)
C28 H28 0.9500
C31 C36 1.378(11)
C31 C32 1.413(10)
C31 B1 1.650(11)
C32 C33 1.337(11)
C32 H32 0.9500
C33 C34 1.436(14)
C33 C37 1.524(16)
C34 C35 1.345(13)
C34 H34 0.9500
C35 C36 1.356(11)
C35 C38 1.535(16)
C36 H36 0.9500
C39 C44 1.369(9)
C39 C40 1.406(9)
C39 B1 1.657(11)
C40 C41 1.400(10)
C40 H40 0.9500
C41 C42 1.364(10)
C41 C45 1.450(12)
C42 C43 1.393(10)
C42 H42 0.9500
C43 C44 1.414(10)
C43 C46 1.459(10)
C44 H44 0.9500
C47 C48 1.346(9)
C47 C52 1.402(10)
C47 B1 1.650(12)
C48 C49 1.392(11)
C48 H48 0.9500
C49 C50 1.333(10)
C49 C53 1.480(12)
C50 C51 1.366(10)
C50 H50 0.9500
C51 C52 1.392(10)
C51 C54 1.449(12)
C52 H52 0.9500

loop_
_geom_torsion_atom_site_label_1
_geom_torsion_atom_site_label_2
_geom_torsion_atom_site_label_3
_geom_torsion_atom_site_label_4
_geom_torsion
F26 F8 F25 C37 39.3(11)
C37 F9 F26 F8 66(3)
C37 F8 F26 F9 -79(4)
F25 F8 F26 F9 -122(4)
F25 F8 F26 C37 -42.8(13)
C7 P1 C1 C2 134.8(7)
C11 P1 C1 C2 -104.8(7)
Fe1 P1 C1 C2 11.0(6)
C5 N1 C2 C3 -0.3(9)
Fe1 N1 C2 C3 176.4(5)
C5 N1 C2 C1 -179.8(8)
Fe1 N1 C2 C1 -3.1(11)
P1 C1 C2 N1 -6.8(10)
P1 C1 C2 C3 173.8(7)
N1 C2 C3 C4 0.9(9)
C1 C2 C3 C4 -179.6(8)
C2 C3 C4 C5 -1.2(9)
C3 C4 C5 N1 1.1(10)
C3 C4 C5 C6 175.2(9)
C2 N1 C5 C4 -0.6(9)
Fe1 N1 C5 C4 -177.2(6)
C2 N1 C5 C6 -175.6(7)
Fe1 N1 C5 C6 7.7(10)
C4 C5 C6 P2 169.4(8)
N1 C5 C6 P2 -16.9(9)
C15 P2 C6 C5 -100.8(6)
C19 P2 C6 C5 138.7(6)
Fe1 P2 C6 C5 17.4(6)
C1 P1 C7 C8 -77.2(8)
C11 P1 C7 C8 170.6(7)
Fe1 P1 C7 C8 34.5(9)
C1 P1 C7 C10 164.4(8)
C11 P1 C7 C10 52.2(9)
Fe1 P1 C7 C10 -83.8(9)
C1 P1 C7 C9 46.2(10)
C11 P1 C7 C9 -66.0(10)
Fe1 P1 C7 C9 158.0(7)
C7 P1 C11 C14 -73.1(8)
C1 P1 C11 C14 174.7(7)
Fe1 P1 C11 C14 66.0(8)
C7 P1 C11 C13 50.3(9)
C1 P1 C11 C13 -61.9(8)
Fe1 P1 C11 C13 -170.6(6)
C7 P1 C11 C12 171.3(6)
C1 P1 C11 C12 59.1(7)
Fe1 P1 C11 C12 -49.6(7)
C19 P2 C15 C16 51.5(7)
C6 P2 C15 C16 -60.3(6)
Fe1 P2 C15 C16 -170.4(5)
C19 P2 C15 C17 175.8(5)
C6 P2 C15 C17 64.0(6)
Fe1 P2 C15 C17 -46.1(6)
C19 P2 C15 C18 -70.8(7)
C6 P2 C15 C18 177.4(6)
Fe1 P2 C15 C18 67.3(6)
C15 P2 C19 C21 176.7(6)
C6 P2 C19 C21 -71.6(7)
Fe1 P2 C19 C21 39.8(7)
C15 P2 C19 C22 58.9(7)
C6 P2 C19 C22 170.6(6)
Fe1 P2 C19 C22 -78.0(6)
C15 P2 C19 C20 -62.6(7)
C6 P2 C19 C20 49.1(7)
Fe1 P2 C19 C20 160.5(5)
C28 C23 C24 C25 -1.9(11)
B1 C23 C24 C25 -178.4(7)
C23 C24 C25 C26 1.2(12)
C23 C24 C25 C29 -175.9(8)
C24 C25 C26 C27 -0.6(11)
C29 C25 C26 C27 176.7(7)
C25 C26 C27 C28 0.7(11)
C25 C26 C27 C30 178.9(7)
C26 C27 C28 C23 -1.5(11)
C30 C27 C28 C23 -179.7(7)
C24 C23 C28 C27 2.0(10)
B1 C23 C28 C27 178.6(7)
C24 C25 C29 F2 -77.7(12)
C26 C25 C29 F2 105.1(11)
C24 C25 C29 F3 158.7(9)
C26 C25 C29 F3 -18.5(13)
C24 C25 C29 F1 38.7(13)
C26 C25 C29 F1 -138.5(9)
C28 C27 C30 F4 -169.7(7)
C26 C27 C30 F4 12.1(12)
C28 C27 C30 F5 -46.5(11)
C26 C27 C30 F5 135.2(8)
C28 C27 C30 F6 70.9(10)
C26 C27 C30 F6 -107.3(9)
C36 C31 C32 C33 -0.4(11)
B1 C31 C32 C33 -177.9(7)
C31 C32 C33 C34 -1.3(13)
C31 C32 C33 C37 178.7(9)
C32 C33 C34 C35 4.6(13)
C37 C33 C34 C35 -175.3(10)
C33 C34 C35 C36 -6.2(13)
C33 C34 C35 C38 172.0(10)
C34 C35 C36 C31 4.6(13)
C38 C35 C36 C31 -173.7(9)
C32 C31 C36 C35 -1.2(12)
B1 C31 C36 C35 176.2(7)
F9 F26 C37 F7 -75(2)
F8 F26 C37 F7 142.3(17)
F9 F26 C37 F8 142(2)
F9 F26 C37 F25 -168.6(17)
F8 F26 C37 F25 49.0(14)
F9 F26 C37 C33 53(2)
F8 F26 C37 C33 -89.1(17)
F8 F26 C37 F9 -142(2)
F25 F8 C37 F26 127.8(15)
F26 F8 C37 F7 -77(2)
F25 F8 C37 F7 51(2)
F26 F8 C37 F25 -127.8(15)
F26 F8 C37 C33 118.6(17)
F25 F8 C37 C33 -113.6(12)
F26 F8 C37 F9 18.7(11)
F25 F8 C37 F9 146.5(11)
F8 F25 C37 F26 -46.8(14)
F8 F25 C37 F7 -151.8(11)
F8 F25 C37 C33 93.5(14)
F8 F25 C37 F9 -55.7(19)
C32 C33 C37 F26 124.6(18)
C34 C33 C37 F26 -55(2)
C32 C33 C37 F7 -110.3(13)
C34 C33 C37 F7 69.7(16)
C32 C33 C37 F8 59.7(15)
C34 C33 C37 F8 -120.4(12)
C32 C33 C37 F25 -9.8(19)
C34 C33 C37 F25 170.2(13)
C32 C33 C37 F9 149.9(9)
C34 C33 C37 F9 -30.2(14)
F26 F9 C37 F7 110(2)
F26 F9 C37 F8 -32.5(18)
F26 F9 C37 F25 16(2)
F26 F9 C37 C33 -136(2)
C34 C35 C38 F10 162.3(12)
C36 C35 C38 F10 -19.4(17)
C34 C35 C38 F11 -70.8(16)
C36 C35 C38 F11 107.5(12)
C34 C35 C38 F12 41.9(14)
C36 C35 C38 F12 -139.8(9)
C44 C39 C40 C41 2.2(12)
B1 C39 C40 C41 174.3(8)
C39 C40 C41 C42 2.2(13)
C39 C40 C41 C45 179.3(9)
C40 C41 C42 C43 -3.5(12)
C45 C41 C42 C43 179.4(10)
C41 C42 C43 C44 0.6(12)
C41 C42 C43 C46 -176.6(8)
C40 C39 C44 C43 -5.3(12)
B1 C39 C44 C43 -177.1(8)
C42 C43 C44 C39 4.1(12)
C46 C43 C44 C39 -178.8(8)
C42 C41 C45 F13 -151.1(10)
C40 C41 C45 F13 31.8(15)
C42 C41 C45 F15 -25.9(15)
C40 C41 C45 F15 157.0(10)
C42 C41 C45 F14 85.8(11)
C40 C41 C45 F14 -91.3(12)
C42 C43 C46 F16 -27.3(12)
C44 C43 C46 F16 155.6(8)
C42 C43 C46 F17 -147.3(8)
C44 C43 C46 F17 35.6(12)
C42 C43 C46 F18 94.3(10)
C44 C43 C46 F18 -82.8(10)
C52 C47 C48 C49 -2.7(10)
B1 C47 C48 C49 -179.5(7)
C47 C48 C49 C50 0.3(12)
C47 C48 C49 C53 179.4(8)
C48 C49 C50 C51 2.0(11)
C53 C49 C50 C51 -177.0(8)
C49 C50 C51 C52 -1.6(11)
C49 C50 C51 C54 -179.1(8)
C50 C51 C52 C47 -1.1(10)
C54 C51 C52 C47 176.5(7)
C48 C47 C52 C51 3.1(10)
B1 C47 C52 C51 -180.0(6)
C50 C49 C53 F19 -138.2(11)
C48 C49 C53 F19 42.7(14)
C50 C49 C53 F21 95.8(12)
C48 C49 C53 F21 -83.3(12)
C50 C49 C53 F20 -18.7(13)
C48 C49 C53 F20 162.3(8)
C50 C51 C54 F23 80.0(11)
C52 C51 C54 F23 -97.5(10)
C50 C51 C54 F24 -154.1(8)
C52 C51 C54 F24 28.4(12)
C50 C51 C54 F22 -37.4(12)
C52 C51 C54 F22 145.1(8)
C48 C47 B1 C31 -31.7(9)
C52 C47 B1 C31 151.7(6)
C48 C47 B1 C39 90.1(8)
C52 C47 B1 C39 -86.5(7)
C48 C47 B1 C23 -147.5(6)
C52 C47 B1 C23 35.8(8)
C36 C31 B1 C47 148.6(7)
C32 C31 B1 C47 -34.1(9)
C36 C31 B1 C39 30.8(10)
C32 C31 B1 C39 -151.9(7)
C36 C31 B1 C23 -90.6(8)
C32 C31 B1 C23 86.8(8)
C44 C39 B1 C47 95.5(8)
C40 C39 B1 C47 -76.0(9)
C44 C39 B1 C31 -142.6(8)
C40 C39 B1 C31 45.9(10)
C44 C39 B1 C23 -26.5(11)
C40 C39 B1 C23 162.0(7)
C24 C23 B1 C47 -152.1(7)
C28 C23 B1 C47 31.5(9)
C24 C23 B1 C31 86.9(8)
C28 C23 B1 C31 -89.5(8)
C24 C23 B1 C39 -34.1(10)
C28 C23 B1 C39 149.5(7)

loop_
_platon_squeeze_void_nr
_platon_squeeze_void_average_x
_platon_squeeze_void_average_y
_platon_squeeze_void_average_z
_platon_squeeze_void_volume
_platon_squeeze_void_count_electrons
_platon_squeeze_void_content
1 -0.024 0.000 0.000 296 91 ' '
2 0.283 0.550 0.755 7 0 ' '
3 0.716 0.450 0.245 8 0 ' '
